data_7040593
loop_
_publ_author_name
'Richter, Stefan'
'Singh, Sushma'
'Draca, Dijana'
'Kate, Anup'
'Kumbhar, Anupa'
'Kumbhar, Avinash S.'
'Maksimovic-Ivanic, Danijela'
'Mijatovic, Sanja'
'L\"onnecke, Peter'
'Hey-Hawkins, Evamarie'

_publ_section_title
;
 Antiproliferative activity of ruthenium(ii) arene complexes with mono-
 and bidentate pyridine-based ligands.
;
_journal_issue 33
_journal_name_full 'Dalton transactions (Cambridge, England : 2003)'
_journal_page_first 13114
_journal_page_last 13125
_journal_paper_doi 10.1039/c6dt01782g
_journal_volume 45
_journal_year 2016
_chemical_formula_sum 'C24 H28 Cl2 N2 O2 Ru'
_chemical_formula_weight 548.45
_chemical_name_systematic
;
 ?
;
_space_group_IT_number 14
_symmetry_cell_setting monoclinic
_symmetry_Int_Tables_number 14
_symmetry_space_group_name_Hall '-P 2ybc'
_symmetry_space_group_name_H-M 'P 1 21/c 1'
_atom_sites_solution_hydrogens geom
_atom_sites_solution_primary direct
_atom_sites_solution_secondary difmap
_audit_creation_date 2013-12-13T15:56:21-00:00
_audit_creation_method 'WinGX routine CIF_UPDATE'
_audit_update_record
;
2015-08-28 deposited with the CCDC.
2016-05-24 downloaded from the CCDC.
;
_cell_angle_alpha 90
_cell_angle_beta 90.813(2)
_cell_angle_gamma 90
_cell_formula_units_Z 4
_cell_length_a 24.4494(7)
_cell_length_b 12.9940(3)
_cell_length_c 7.26840(10)
_cell_measurement_reflns_used 5045
_cell_measurement_temperature 130(2)
_cell_measurement_theta_max 26.909
_cell_measurement_theta_min 3.123
_cell_volume 2308.91(9)
_computing_cell_refinement
;
        CrysAlisPro, Agilent Technologies,
        Version 1.171.36.28 (release 01-02-2013 CrysAlis171 .NET)
        (compiled Feb  1 2013,16:14:44)
;
_computing_data_collection
;
        CrysAlisPro, Agilent Technologies,
        Version 1.171.36.28 (release 01-02-2013 CrysAlis171 .NET)
        (compiled Feb  1 2013,16:14:44)
;
_computing_data_reduction
;
        CrysAlisPro, Agilent Technologies,
        Version 1.171.36.28 (release 01-02-2013 CrysAlis171 .NET)
        (compiled Feb  1 2013,16:14:44)
;
_computing_molecular_graphics
;
 ORTEP3 for Windows
 L. J. Farrugia, J. Appl. Crystallogr. 1997, 30, 565.
;
_computing_publication_material
;
 WINGX
 L.J. Farrugia,
 J. Appl. Cryst., 2012, 45, 849-854.
;
_computing_structure_refinement 'SHELXL-2013 (Sheldrick, 2013)'
_computing_structure_solution
;
 SHELXS-2013
 Program for Crystal Structure Analysis (Release 2013-1)
 G. M. Sheldrick, Instit\"ut f\"ur Anorganische Chemie der Universit\"at,
 Tammanstrasse 4, D-3400 G\"ottingen, Germany.
 G. M. Sheldrick, Acta. Cryst., 2008, A64, 112 - 122
;
_diffrn_ambient_temperature 130(2)
_diffrn_detector_area_resol_mean 16.356
_diffrn_measured_fraction_theta_full 0.999
_diffrn_measured_fraction_theta_max 0.999
_diffrn_measurement_device_type 'Xcalibur, Sapphire3, Gemini'
_diffrn_measurement_method '\w scans'
_diffrn_orient_matrix_UB_11 -0.0233533
_diffrn_orient_matrix_UB_12 0.0315111
_diffrn_orient_matrix_UB_13 -0.014602
_diffrn_orient_matrix_UB_21 0.0172047
_diffrn_orient_matrix_UB_22 0.0430971
_diffrn_orient_matrix_UB_23 -0.0143061
_diffrn_orient_matrix_UB_31 0.0005614
_diffrn_orient_matrix_UB_32 -0.0112869
_diffrn_orient_matrix_UB_33 -0.0954726
_diffrn_radiation_monochromator graphite
_diffrn_radiation_type MoK\a
_diffrn_radiation_wavelength 0.71073
_diffrn_reflns_av_R_equivalents 0.0661
_diffrn_reflns_av_unetI/netI 0.0982
_diffrn_reflns_Laue_measured_fraction_full 0.999
_diffrn_reflns_Laue_measured_fraction_max 0.999
_diffrn_reflns_limit_h_max 30
_diffrn_reflns_limit_h_min -30
_diffrn_reflns_limit_k_max 16
_diffrn_reflns_limit_k_min -16
_diffrn_reflns_limit_l_max 9
_diffrn_reflns_limit_l_min -9
_diffrn_reflns_number 21965
_diffrn_reflns_point_group_measured_fraction_full 0.999
_diffrn_reflns_point_group_measured_fraction_max 0.999
_diffrn_reflns_theta_full 25.242
_diffrn_reflns_theta_max 26.368
_diffrn_reflns_theta_min 2.951
_exptl_absorpt_coefficient_mu 0.934
_exptl_absorpt_correction_T_max 1
_exptl_absorpt_correction_T_min 0.98512
_exptl_absorpt_correction_type multi-scan
_exptl_absorpt_process_details
;
        CrysAlisPro, Agilent Technologies,
        Version 1.171.36.28 (release 01-02-2013 CrysAlis171 .NET)
        (compiled Feb  1 2013,16:14:44)
        Empirical absorption correction using spherical harmonics,
 implemented in SCALE3 ABSPACK scaling algorithm.
;
_exptl_crystal_colour 'clear light orange'
_exptl_crystal_density_diffrn 1.578
_exptl_crystal_description plate
_exptl_crystal_F_000 1120
_exptl_crystal_size_max 0.35
_exptl_crystal_size_mid 0.2
_exptl_crystal_size_min 0.01
_refine_diff_density_max 1.178
_refine_diff_density_min -0.991
_refine_diff_density_rms 0.114
_refine_ls_extinction_method none
_refine_ls_goodness_of_fit_ref 1.059
_refine_ls_hydrogen_treatment constr
_refine_ls_matrix_type full
_refine_ls_number_parameters 266
_refine_ls_number_reflns 4718
_refine_ls_number_restraints 84
_refine_ls_restrained_S_all 1.058
_refine_ls_R_factor_all 0.0746
_refine_ls_R_factor_gt 0.0529
_refine_ls_shift/su_max 0
_refine_ls_shift/su_mean 0
_refine_ls_structure_factor_coef Fsqd
_refine_ls_weighting_details 'w=1/[\s^2^(Fo^2^)+(0.0446P)^2^+7.8623P] where P=(Fo^2^+2Fc^2^)/3'
_refine_ls_weighting_scheme calc
_refine_ls_wR_factor_gt 0.1133
_refine_ls_wR_factor_ref 0.123
_reflns_number_gt 3694
_reflns_number_total 4718
_reflns_threshold_expression 'I > 2\s(I)'
_cod_data_source_file c6dt01782g2.cif
_cod_data_source_block compound2_x1899fin
_cod_original_sg_symbol_H-M 'P 21/c'
_cod_database_code 7040593

loop_
_symmetry_equiv_pos_as_xyz
'x, y, z'
'-x, y+1/2, -z+1/2'
'-x, -y, -z'
'x, -y-1/2, z-1/2'

loop_
_atom_site_label
_atom_site_type_symbol
_atom_site_fract_x
_atom_site_fract_y
_atom_site_fract_z
_atom_site_U_iso_or_equiv
_atom_site_adp_type
_atom_site_occupancy
_atom_site_calc_flag
_atom_site_disorder_assembly
_atom_site_disorder_group
Ru1 Ru 0.31916(2) 0.44641(3) 0.49379(5) 0.02076(13) Uani 1 d . .
Cl1 Cl 0.38527(5) 0.46527(9) 0.25379(16) 0.0277(3) Uani 1 d . .
Cl2 Cl 0.25173(5) 0.43455(9) 0.24404(15) 0.0271(3) Uani 1 d . .
N1 N 0.30897(17) 0.6121(3) 0.4938(5) 0.0232(9) Uani 1 d . .
C1 C 0.3826(2) 0.3899(4) 0.6860(6) 0.0277(11) Uani 1 d . .
C2 C 0.3589(2) 0.3058(4) 0.5852(6) 0.0277(11) Uani 1 d . .
H2 H 0.382 0.2604 0.5198 0.033 Uiso 1 calc . .
C3 C 0.3026(2) 0.2892(4) 0.5809(7) 0.0268(11) Uani 1 d . .
H3 H 0.2883 0.232 0.5145 0.032 Uiso 1 calc . .
C4 C 0.2660(2) 0.3562(4) 0.6740(6) 0.0256(11) Uani 1 d . .
C5 C 0.2890(2) 0.4383(4) 0.7737(6) 0.0254(11) Uani 1 d . .
H5 H 0.2657 0.4836 0.8387 0.03 Uiso 1 calc . .
C6 C 0.3464(2) 0.4552(4) 0.7795(6) 0.0257(11) Uani 1 d . .
H6 H 0.3607 0.5118 0.8478 0.031 Uiso 1 calc . .
C7 C 0.4441(2) 0.4069(5) 0.6842(7) 0.0356(13) Uani 1 d . .
H7 H 0.4564 0.3996 0.5542 0.043 Uiso 1 calc . .
C8 C 0.4616(3) 0.5121(5) 0.7514(8) 0.0455(15) Uani 1 d . .
H8A H 0.4445 0.5651 0.6736 0.068 Uiso 1 calc . .
H8B H 0.5014 0.5181 0.7452 0.068 Uiso 1 calc . .
H8C H 0.45 0.5214 0.8789 0.068 Uiso 1 calc . .
C9 C 0.4725(2) 0.3224(5) 0.7990(8) 0.0421(15) Uani 1 d . .
H9A H 0.5122 0.328 0.7855 0.063 Uiso 1 calc . .
H9B H 0.4603 0.2547 0.7558 0.063 Uiso 1 calc . .
H9C H 0.4632 0.3308 0.9288 0.063 Uiso 1 calc . .
C10 C 0.2054(2) 0.3389(5) 0.6642(7) 0.0362(13) Uani 1 d . .
H10A H 0.1866 0.3979 0.7185 0.054 Uiso 1 calc . .
H10B H 0.1963 0.2763 0.7323 0.054 Uiso 1 calc . .
H10C H 0.1938 0.3313 0.5353 0.054 Uiso 1 calc . .
C11 C 0.3545(2) 0.6703(4) 0.4849(6) 0.0284(11) Uani 1 d . .
H11 H 0.3876 0.6379 0.4501 0.034 Uiso 1 calc . .
C12 C 0.3557(2) 0.7734(4) 0.5230(6) 0.0299(12) Uani 1 d . .
H12 H 0.3889 0.8112 0.5164 0.036 Uiso 1 calc . .
C13 C 0.3076(2) 0.8213(4) 0.5713(7) 0.0294(12) Uani 1 d . .
H13 H 0.3073 0.8928 0.5985 0.035 Uiso 1 calc . .
C14 C 0.2600(2) 0.7649(4) 0.5796(6) 0.0293(12) Uani 1 d . .
H14 H 0.2268 0.7966 0.6149 0.035 Uiso 1 calc . .
C15 C 0.2613(2) 0.6596(4) 0.5352(6) 0.0254(11) Uani 1 d . .
N2 N 0.21532(18) 0.5994(3) 0.5232(6) 0.0322(10) Uani 0.521(7) d A 1
H2A H 0.2183 0.545 0.4518 0.039 Uiso 0.521(7) calc A 1
O1 O 0.0069(5) 0.6482(12) 1.026(2) 0.129(6) Uiso 0.521(7) d A 1
O2 O -0.0293(5) 0.5627(10) 0.7972(18) 0.096(4) Uiso 0.521(7) d A 1
C16 C 0.1655(6) 0.6103(8) 0.6045(16) 0.0328(15) Uiso 0.521(7) d A 1
C17 C 0.1571(5) 0.6570(10) 0.7712(16) 0.041(2) Uiso 0.521(7) d A 1
H17 H 0.187 0.6912 0.8293 0.05 Uiso 0.521(7) calc A 1
C18 C 0.1072(5) 0.6565(9) 0.8584(19) 0.066(4) Uiso 0.521(7) d A 1
H18 H 0.1035 0.6894 0.9743 0.079 Uiso 0.521(7) calc A 1
C19 C 0.0635(5) 0.6086(9) 0.7771(17) 0.057(4) Uiso 0.521(7) d A 1
C20 C 0.0704(5) 0.5601(8) 0.6131(15) 0.052(3) Uiso 0.521(7) d A 1
H20 H 0.0403 0.5259 0.5557 0.062 Uiso 0.521(7) calc A 1
C21 C 0.1205(4) 0.5604(9) 0.5300(17) 0.037(3) Uiso 0.521(7) d A 1
H21 H 0.1244 0.5249 0.4167 0.044 Uiso 0.521(7) calc A 1
C22 C 0.0078(8) 0.6054(14) 0.871(3) 0.092(6) Uiso 0.521(7) d A 1
C23 C -0.0451(7) 0.661(2) 1.118(2) 0.148(10) Uiso 0.521(7) d A 1
H23A H -0.0499 0.7339 1.1558 0.178 Uiso 0.521(7) calc A 1
H23B H -0.0465 0.6173 1.2292 0.178 Uiso 0.521(7) calc A 1
C24 C -0.0900(5) 0.6298(14) 0.980(2) 0.2 Uiso 0.521(7) d A 1
H24A H -0.1259 0.6391 1.0358 0.3 Uiso 0.521(7) calc A 1
H24B H -0.0852 0.5573 0.9463 0.3 Uiso 0.521(7) calc A 1
H24C H -0.0875 0.6727 0.8696 0.3 Uiso 0.521(7) calc A 1
N2F N 0.21532(18) 0.5994(3) 0.5232(6) 0.0322(10) Uani 0.479(7) d A 2
H2F H 0.2198 0.5382 0.4737 0.039 Uiso 0.479(7) calc A 2
O1F O -0.0098(6) 0.7190(12) 0.883(2) 0.117(6) Uiso 0.479(7) d A 2
O2F O -0.0421(8) 0.6311(14) 0.626(2) 0.143(7) Uiso 0.479(7) d A 2
C16F C 0.1618(6) 0.6224(9) 0.5797(17) 0.0328(15) Uiso 0.479(7) d A 2
C17F C 0.1501(5) 0.6814(10) 0.7341(18) 0.041(2) Uiso 0.479(7) d A 2
H17F H 0.1787 0.7142 0.8015 0.05 Uiso 0.479(7) calc A 2
C18F C 0.0962(5) 0.6916(9) 0.7883(17) 0.046(3) Uiso 0.479(7) d A 2
H18F H 0.0878 0.7267 0.899 0.055 Uiso 0.479(7) calc A 2
C19F C 0.0551(6) 0.6505(10) 0.6799(18) 0.060(4) Uiso 0.479(7) d A 2
C20F C 0.0672(6) 0.5967(9) 0.5216(18) 0.062(4) Uiso 0.479(7) d A 2
H20F H 0.0383 0.5696 0.4478 0.075 Uiso 0.479(7) calc A 2
C21F C 0.1208(5) 0.5817(10) 0.4688(19) 0.040(3) Uiso 0.479(7) d A 2
H21F H 0.1291 0.5446 0.3601 0.048 Uiso 0.479(7) calc A 2
C22F C -0.0050(9) 0.6628(15) 0.733(3) 0.098(7) Uiso 0.479(7) d A 2
C23F C -0.0633(9) 0.7370(14) 0.960(4) 0.165(12) Uiso 0.479(7) d A 2
H23C H -0.0856 0.7813 0.8774 0.198 Uiso 0.479(7) calc A 2
H23D H -0.0598 0.7711 1.0816 0.198 Uiso 0.479(7) calc A 2
C24F C -0.0900(5) 0.6298(14) 0.980(2) 0.2 Uiso 0.479(7) d A 2
H24D H -0.1265 0.6373 1.032 0.3 Uiso 0.479(7) calc A 2
H24E H -0.0673 0.5869 1.0618 0.3 Uiso 0.479(7) calc A 2
H24F H -0.093 0.597 0.8588 0.3 Uiso 0.479(7) calc A 2

loop_
_atom_site_aniso_label
_atom_site_aniso_U_11
_atom_site_aniso_U_22
_atom_site_aniso_U_33
_atom_site_aniso_U_23
_atom_site_aniso_U_13
_atom_site_aniso_U_12
Ru1 0.0328(2) 0.01544(19) 0.01410(19) 0.00027(15) 0.00100(14) 0.00025(17)
Cl1 0.0378(7) 0.0274(7) 0.0181(6) 0.0031(5) 0.0052(5) 0.0032(5)
Cl2 0.0415(7) 0.0214(6) 0.0184(6) -0.0014(5) -0.0027(5) -0.0011(5)
N1 0.033(2) 0.021(2) 0.016(2) -0.0013(16) -0.0012(17) 0.0030(17)
C1 0.039(3) 0.029(3) 0.015(2) 0.008(2) -0.001(2) 0.001(2)
C2 0.043(3) 0.022(3) 0.018(2) 0.0030(19) 0.002(2) 0.005(2)
C3 0.043(3) 0.016(2) 0.021(3) 0.0039(19) -0.002(2) -0.002(2)
C4 0.036(3) 0.021(2) 0.020(2) 0.0068(19) 0.002(2) 0.001(2)
C5 0.041(3) 0.021(2) 0.014(2) 0.0021(19) 0.003(2) 0.002(2)
C6 0.042(3) 0.020(2) 0.015(2) 0.0020(19) 0.001(2) 0.002(2)
C7 0.039(3) 0.044(3) 0.024(3) 0.013(2) 0.000(2) -0.002(3)
C8 0.043(4) 0.049(4) 0.044(4) 0.016(3) -0.009(3) -0.012(3)
C9 0.038(3) 0.055(4) 0.034(3) 0.012(3) -0.002(3) 0.008(3)
C10 0.039(3) 0.036(3) 0.034(3) 0.009(2) 0.003(2) -0.006(3)
C11 0.046(3) 0.023(3) 0.016(2) 0.003(2) -0.004(2) -0.001(2)
C12 0.047(3) 0.024(3) 0.019(2) 0.002(2) -0.002(2) -0.006(2)
C13 0.049(3) 0.019(3) 0.019(2) -0.001(2) -0.005(2) -0.001(2)
C14 0.045(3) 0.025(3) 0.017(2) -0.003(2) -0.003(2) 0.008(2)
C15 0.036(3) 0.026(3) 0.014(2) 0.000(2) -0.002(2) 0.002(2)
N2 0.039(3) 0.022(2) 0.036(3) -0.0083(19) -0.002(2) 0.0044(19)
N2F 0.039(3) 0.022(2) 0.036(3) -0.0083(19) -0.002(2) 0.0044(19)

loop_
_atom_type_symbol
_atom_type_description
_atom_type_scat_dispersion_real
_atom_type_scat_dispersion_imag
_atom_type_scat_source
Ru Ru -1.2594 0.8363 'International Tables Vol C Tables 4.2.6.8 and 6.1.1.4'
Cl Cl 0.1484 0.1585 'International Tables Vol C Tables 4.2.6.8 and 6.1.1.4'
O O 0.0106 0.006 'International Tables Vol C Tables 4.2.6.8 and 6.1.1.4'
N N 0.0061 0.0033 'International Tables Vol C Tables 4.2.6.8 and 6.1.1.4'
C C 0.0033 0.0016 'International Tables Vol C Tables 4.2.6.8 and 6.1.1.4'
H H 0 0 'International Tables Vol C Tables 4.2.6.8 and 6.1.1.4'

loop_
_geom_angle_atom_site_label_1
_geom_angle_atom_site_label_2
_geom_angle_atom_site_label_3
_geom_angle
N1 Ru1 C2 152.59(17)
N1 Ru1 C6 88.91(16)
C2 Ru1 C6 67.80(18)
N1 Ru1 C5 90.43(16)
C2 Ru1 C5 80.14(18)
C6 Ru1 C5 38.10(18)
N1 Ru1 C3 155.47(17)
C2 Ru1 C3 37.34(19)
C6 Ru1 C3 80.07(18)
C5 Ru1 C3 67.43(18)
N1 Ru1 C4 117.47(17)
C2 Ru1 C4 68.50(19)
C6 Ru1 C4 68.57(18)
C5 Ru1 C4 37.43(18)
C3 Ru1 C4 38.03(18)
N1 Ru1 C1 114.32(17)
C2 Ru1 C1 38.31(19)
C6 Ru1 C1 37.54(18)
C5 Ru1 C1 68.57(19)
C3 Ru1 C1 68.53(19)
C4 Ru1 C1 81.97(19)
N1 Ru1 Cl1 88.70(11)
C2 Ru1 Cl1 90.31(14)
C6 Ru1 Cl1 119.12(14)
C5 Ru1 Cl1 157.21(14)
C3 Ru1 Cl1 115.81(14)
C4 Ru1 Cl1 153.52(13)
C1 Ru1 Cl1 91.13(13)
N1 Ru1 Cl2 89.22(11)
C2 Ru1 Cl2 118.00(14)
C6 Ru1 Cl2 155.30(14)
C5 Ru1 Cl2 117.30(14)
C3 Ru1 Cl2 91.77(14)
C4 Ru1 Cl2 90.64(13)
C1 Ru1 Cl2 156.16(14)
Cl1 Ru1 Cl2 85.46(4)
C11 N1 C15 117.9(4)
C11 N1 Ru1 117.6(3)
C15 N1 Ru1 123.4(3)
C6 C1 C2 117.1(5)
C6 C1 C7 123.0(5)
C2 C1 C7 120.0(5)
C6 C1 Ru1 70.3(3)
C2 C1 Ru1 69.7(3)
C7 C1 Ru1 129.4(3)
C3 C2 C1 121.5(5)
C3 C2 Ru1 71.7(3)
C1 C2 Ru1 72.0(3)
C2 C3 C4 121.4(5)
C2 C3 Ru1 70.9(3)
C4 C3 Ru1 71.7(3)
C5 C4 C3 117.4(5)
C5 C4 C10 121.8(5)
C3 C4 C10 120.8(5)
C5 C4 Ru1 70.5(3)
C3 C4 Ru1 70.3(3)
C10 C4 Ru1 130.1(3)
C4 C5 C6 121.5(5)
C4 C5 Ru1 72.1(3)
C6 C5 Ru1 70.9(3)
C1 C6 C5 121.3(5)
C1 C6 Ru1 72.1(3)
C5 C6 Ru1 71.0(3)
C8 C7 C1 113.8(5)
C8 C7 C9 110.3(5)
C1 C7 C9 109.3(4)
N1 C11 C12 123.8(5)
C11 C12 C13 118.4(5)
C14 C13 C12 119.7(5)
C13 C14 C15 119.1(5)
N1 C15 N2 115.6(4)
N1 C15 C14 121.0(5)
N2 C15 C14 123.3(5)
C16 N2 C15 130.3(6)
C22 O1 C23 119.5(14)
N2 C16 C17 124.9(11)
N2 C16 C21 119.4(10)
C17 C16 C21 115.2(13)
C16 C17 C18 123.1(14)
C19 C18 C17 119.6(14)
C20 C19 C18 119.0(13)
C20 C19 C22 120.0(13)
C18 C19 C22 120.9(13)
C19 C20 C21 120.4(12)
C20 C21 C16 122.6(12)
O2 C22 O1 126(2)
O2 C22 C19 119.2(18)
O1 C22 C19 114.6(17)
O1 C23 C24 106.8(9)
C22F O1F C23F 120.0(19)
C21F C16F C17F 121.7(15)
C18F C17F C16F 119.3(14)
C19F C18F C17F 119.3(13)
C18F C19F C20F 120.6(14)
C18F C19F C22F 120.6(14)
C20F C19F C22F 118.7(14)
C19F C20F C21F 121.1(14)
C16F C21F C20F 117.7(14)
O2F C22F O1F 129(2)
O2F C22F C19F 120(2)
O1F C22F C19F 111.2(18)

loop_
_geom_bond_atom_site_label_1
_geom_bond_atom_site_label_2
_geom_bond_distance
Ru1 N1 2.168(4)
Ru1 C2 2.169(5)
Ru1 C6 2.175(5)
Ru1 C5 2.176(5)
Ru1 C3 2.178(5)
Ru1 C4 2.197(5)
Ru1 C1 2.198(5)
Ru1 Cl1 2.4074(12)
Ru1 Cl2 2.4396(12)
N1 C11 1.348(6)
N1 C15 1.356(6)
C1 C6 1.407(7)
C1 C2 1.433(7)
C1 C7 1.521(8)
C2 C3 1.392(7)
C3 C4 1.426(7)
C4 C5 1.403(7)
C4 C10 1.499(7)
C5 C6 1.420(7)
C7 C8 1.511(8)
C7 C9 1.539(7)
C11 C12 1.368(7)
C12 C13 1.382(7)
C13 C14 1.377(7)
C14 C15 1.406(7)
C15 N2 1.372(7)
N2 C16 1.370(16)
O1 C22 1.25(2)
O1 C23 1.454(10)
O2 C22 1.19(2)
C16 C17 1.373(11)
C16 C21 1.380(11)
C17 C18 1.381(12)
C18 C19 1.365(12)
C19 C20 1.361(11)
C19 C22 1.53(2)
C20 C21 1.374(11)
C23 C24 1.532(10)
O1F C22F 1.32(2)
O1F C23F 1.451(10)
O2F C22F 1.25(3)
C16F C21F 1.383(12)
C16F C17F 1.392(12)
C17F C18F 1.386(12)
C18F C19F 1.377(12)
C19F C20F 1.381(12)
C19F C22F 1.53(3)
C20F C21F 1.383(12)

loop_
_geom_hbond_atom_site_label_D
_geom_hbond_atom_site_label_H
_geom_hbond_atom_site_label_A
_geom_hbond_distance_DH
_geom_hbond_distance_HA
_geom_hbond_distance_DA
_geom_hbond_angle_DHA
N2 H2A Cl2 0.88 2.25 3.090(4) 160.7
